data_2224779
loop_
_publ_author_name
'Fun, Hoong-Kun'
'Quah, Ching Kheng'
'Chantrapromma, Suchada'

_publ_section_title
;
 Redetermination and absolute configuration of 6-hydroxysalvinolone
;
_journal_coeditor_code SJ2711
_journal_issue 1
_journal_name_full 'Acta Crystallographica Section E'
_journal_page_first o146
_journal_page_last o147
_journal_paper_doi 10.1107/S1600536809053197
_journal_volume 66
_journal_year 2010
_chemical_formula_iupac 'C20 H26 O4'
_chemical_formula_moiety 'C20 H26 O4'
_chemical_formula_sum 'C20 H26 O4'
_chemical_formula_weight 330.41
_chemical_name_common
;
6-hydroxysalvinolone
;
_chemical_name_systematic
;5,6,10-trihydroxy-7-isopropyl-1,1,4a-trimethyl-2,3,4,4a-tetrahydrophenanthren-
9(1<i>H</i>)-one
;
_space_group_IT_number 19
_symmetry_cell_setting orthorhombic
_symmetry_space_group_name_Hall 'P 2ac 2ab'
_symmetry_space_group_name_H-M 'P 21 21 21'
_atom_sites_solution_hydrogens geom
_atom_sites_solution_primary direct
_atom_sites_solution_secondary difmap
_audit_creation_method SHELXL-97
_cell_angle_alpha 90.00
_cell_angle_beta 90.00
_cell_angle_gamma 90.00
_cell_formula_units_Z 4
_cell_length_a 9.49080(10)
_cell_length_b 13.1684(2)
_cell_length_c 13.8105(2)
_cell_measurement_reflns_used 2622
_cell_measurement_temperature 100
_cell_measurement_theta_max 62.50
_cell_measurement_theta_min 5.66
_cell_volume 1726.02(4)
_computing_cell_refinement 'SAINT (Bruker, 2009)'
_computing_data_collection 'APEX2 (Bruker, 2009)'
_computing_data_reduction 'SAINT (Bruker, 2009)'
_computing_molecular_graphics 'SHELXTL (Sheldrick, 2008)'
_computing_publication_material
;
SHELXTL (Sheldrick, 2008) and PLATON (Spek, 2009)
;
_computing_structure_refinement 'SHELXTL (Sheldrick, 2008)'
_computing_structure_solution 'SHELXTL (Sheldrick, 2008)'
_diffrn_ambient_temperature 100
_diffrn_measured_fraction_theta_full 0.975
_diffrn_measured_fraction_theta_max 0.975
_diffrn_measurement_device_type 'Bruker APEX Duo CCD area-detector'
_diffrn_measurement_method '\f and \w scans'
_diffrn_radiation_monochromator graphite
_diffrn_radiation_source 'sealed tube'
_diffrn_radiation_type CuK\a
_diffrn_radiation_wavelength 1.54178
_diffrn_reflns_av_R_equivalents 0.0232
_diffrn_reflns_av_sigmaI/netI 0.0274
_diffrn_reflns_limit_h_max 10
_diffrn_reflns_limit_h_min -10
_diffrn_reflns_limit_k_max 15
_diffrn_reflns_limit_k_min -15
_diffrn_reflns_limit_l_max 11
_diffrn_reflns_limit_l_min -15
_diffrn_reflns_number 6410
_diffrn_reflns_theta_full 62.50
_diffrn_reflns_theta_max 62.50
_diffrn_reflns_theta_min 5.66
_diffrn_standards_number 0
_exptl_absorpt_coefficient_mu 0.702
_exptl_absorpt_correction_T_max 0.8346
_exptl_absorpt_correction_T_min 0.7896
_exptl_absorpt_correction_type multi-scan
_exptl_absorpt_process_details '(SADABS; Bruker, 2009)'
_exptl_crystal_colour Colorless
_exptl_crystal_density_diffrn 1.271
_exptl_crystal_density_method 'not measured'
_exptl_crystal_description Block
_exptl_crystal_F_000 712
_exptl_crystal_size_max 0.35
_exptl_crystal_size_mid 0.30
_exptl_crystal_size_min 0.27
_refine_diff_density_max 0.221
_refine_diff_density_min -0.224
_refine_ls_abs_structure_details 'Flack (1983), 1609 Friedel pairs'
_refine_ls_abs_structure_Flack 0.06(17)
_refine_ls_extinction_method none
_refine_ls_goodness_of_fit_ref 1.093
_refine_ls_hydrogen_treatment mixed
_refine_ls_matrix_type full
_refine_ls_number_parameters 317
_refine_ls_number_reflns 2622
_refine_ls_number_restraints 0
_refine_ls_restrained_S_all 1.093
_refine_ls_R_factor_all 0.0331
_refine_ls_R_factor_gt 0.0327
_refine_ls_shift/su_max 0.001
_refine_ls_shift/su_mean 0.000
_refine_ls_structure_factor_coef Fsqd
_refine_ls_weighting_details 'calc w=1/[\s^2^(Fo^2^)+(0.0620P)^2^+0.1924P] where P=(Fo^2^+2Fc^2^)/3'
_refine_ls_weighting_scheme calc
_refine_ls_wR_factor_gt 0.0889
_refine_ls_wR_factor_ref 0.0894
_reflns_number_gt 2581
_reflns_number_total 2622
_reflns_threshold_expression I>2\s(I)
_cod_data_source_file sj2711.cif
_cod_data_source_block I
_cod_depositor_comments
;
The following automatic conversions were performed:
'_symmetry_cell_setting' value 'Orthorhombic' changed to 'orthorhombic'
according to '/home/saulius/struct/CIF-dictionaries/cif_core.dic'
dictionary named 'cif_core.dic' version 2.4.1 from 2010-06-29.

Automatic conversion script
Id: cif_fix_enum 1527 2010-12-29 10:47:43Z saulius 

The following automatic conversions were performed:

'_symmetry_cell_setting' value 'Orthorhombic' changed to
'orthorhombic' according to
/home/saulius/struct/CIF-dictionaries/cif_core.dic dictionary named
'cif_core.dic' version 2.4.1 from 2010-06-29.

Automatic conversion script
Id: cif_fix_values 1715 2011-07-08 13:25:40Z adriana 
;
_cod_database_code 2224779
_cod_database_fobs_code 2224779

loop_
_symmetry_equiv_pos_as_xyz
'x, y, z'
'-x+1/2, -y, z+1/2'
'-x, y+1/2, -z+1/2'
'x+1/2, -y+1/2, -z'

loop_
_atom_site_type_symbol
_atom_site_label
_atom_site_fract_x
_atom_site_fract_y
_atom_site_fract_z
_atom_site_U_iso_or_equiv
_atom_site_adp_type
_atom_site_calc_flag
_atom_site_refinement_flags
_atom_site_occupancy
_atom_site_disorder_assembly
_atom_site_disorder_group
O O1 0.26498(14) 0.14479(8) 0.64508(8) 0.0226(3) Uani d . 1 . .
H H1O1 0.266(3) 0.2024(19) 0.6146(17) 0.045(6) Uiso d . 1 . .
O O2 0.25865(15) 0.33763(7) 0.66855(7) 0.0248(3) Uani d . 1 . .
O O3 0.24268(12) 0.46642(8) 1.11130(7) 0.0158(2) Uani d . 1 . .
H H1O3 0.247(3) 0.530(2) 1.1204(17) 0.048(6) Uiso d . 1 . .
O O4 0.25736(13) 0.27211(7) 1.09810(8) 0.0182(3) Uani d . 1 . .
H H1O4 0.257(3) 0.3146(19) 1.1402(19) 0.049(7) Uiso d . 1 . .
C C1 0.14780(17) 0.11004(11) 0.98596(11) 0.0173(3) Uani d . 1 . .
H H1A 0.188(2) 0.1027(15) 1.0541(15) 0.028(5) Uiso d . 1 . .
H H1B 0.068(2) 0.1522(15) 0.9886(15) 0.026(5) Uiso d . 1 . .
C C2 0.09572(16) 0.00499(11) 0.95493(11) 0.0183(3) Uani d . 1 . .
H H2A 0.065(2) -0.0370(17) 1.0113(16) 0.034(5) Uiso d . 1 . .
H H2B 0.013(2) 0.0121(13) 0.9127(14) 0.023(4) Uiso d . 1 . .
C C3 0.20793(16) -0.05336(11) 0.89923(11) 0.0161(3) Uani d . 1 . .
H H3A 0.1764(18) -0.1257(14) 0.8862(12) 0.016(4) Uiso d . 1 . .
H H3B 0.291(2) -0.0611(15) 0.9379(15) 0.026(5) Uiso d . 1 . .
C C4 0.24229(18) -0.00042(10) 0.80241(10) 0.0157(3) Uani d . 1 . .
C C5 0.24927(16) 0.11556(10) 0.81588(11) 0.0134(3) Uani d . 1 . .
C C6 0.25717(17) 0.17835(11) 0.73906(10) 0.0166(3) Uani d . 1 . .
C C7 0.25656(17) 0.28940(11) 0.74620(10) 0.0165(3) Uani d . 1 . .
C C8 0.25203(16) 0.33638(10) 0.84151(10) 0.0137(3) Uani d . 1 . .
C C9 0.25196(14) 0.27429(10) 0.92394(10) 0.0125(3) Uani d . 1 . .
C C10 0.26072(15) 0.15823(10) 0.91813(10) 0.0134(3) Uani d . 1 . .
C C11 0.25250(15) 0.32477(11) 1.01271(10) 0.0128(3) Uani d . 1 . .
C C12 0.24735(15) 0.43145(11) 1.01817(9) 0.0127(3) Uani d . 1 . .
C C13 0.24955(15) 0.49239(10) 0.93545(10) 0.0134(3) Uani d . 1 . .
C C14 0.25173(16) 0.44233(10) 0.84755(10) 0.0144(3) Uani d . 1 . .
H H14A 0.257(2) 0.4837(13) 0.7891(12) 0.017(4) Uiso d . 1 . .
C C15 0.24936(17) 0.60773(10) 0.94334(10) 0.0157(3) Uani d . 1 . .
H H15A 0.3062 0.6260 1.0000 0.019 Uiso calc R 1 . .
C C16 0.3152(2) 0.65897(12) 0.85566(14) 0.0298(4) Uani d . 1 . .
H H16A 0.412(2) 0.6255(18) 0.8398(18) 0.050(7) Uiso d . 1 . .
H H16B 0.3240(19) 0.7331(16) 0.8679(15) 0.029(5) Uiso d . 1 . .
H H16C 0.255(2) 0.6499(16) 0.8008(16) 0.036(5) Uiso d . 1 . .
C C17 0.09970(16) 0.64673(11) 0.96111(13) 0.0218(4) Uani d . 1 . .
H H17A 0.059(2) 0.6171(15) 1.0234(16) 0.030(5) Uiso d . 1 . .
H H17B 0.039(2) 0.6260(16) 0.9072(16) 0.034(5) Uiso d . 1 . .
H H17C 0.0999(18) 0.7216(14) 0.9708(13) 0.021(4) Uiso d . 1 . .
C C18 0.38294(17) -0.04049(11) 0.76212(12) 0.0187(3) Uani d . 1 . .
H H18A 0.461(2) -0.0244(14) 0.8056(14) 0.023(4) Uiso d . 1 . .
H H18B 0.4045(19) -0.0088(14) 0.6976(13) 0.021(4) Uiso d . 1 . .
H H18C 0.3732(19) -0.1131(16) 0.7533(14) 0.024(5) Uiso d . 1 . .
C C19 0.12291(17) -0.02847(12) 0.73087(12) 0.0210(4) Uani d . 1 . .
H H19A 0.138(2) 0.0003(14) 0.6670(14) 0.026(5) Uiso d . 1 . .
H H19B 0.028(2) -0.0059(14) 0.7535(15) 0.029(5) Uiso d . 1 . .
H H19C 0.1167(18) -0.1038(14) 0.7267(13) 0.017(4) Uiso d . 1 . .
C C20 0.41254(15) 0.13291(11) 0.95429(11) 0.0159(3) Uani d . 1 . .
H H20A 0.481(2) 0.1651(14) 0.9128(15) 0.026(5) Uiso d . 1 . .
H H20B 0.4291(18) 0.0620(15) 0.9528(13) 0.021(4) Uiso d . 1 . .
H H20C 0.425(2) 0.1618(14) 1.0211(15) 0.028(5) Uiso d . 1 . .

loop_
_atom_site_aniso_label
_atom_site_aniso_U_11
_atom_site_aniso_U_22
_atom_site_aniso_U_33
_atom_site_aniso_U_12
_atom_site_aniso_U_13
_atom_site_aniso_U_23
O1 0.0463(7) 0.0115(5) 0.0101(5) 0.0010(5) 0.0012(5) -0.0010(4)
O2 0.0506(7) 0.0120(5) 0.0117(5) 0.0003(5) 0.0000(5) 0.0024(4)
O3 0.0281(6) 0.0087(5) 0.0106(5) -0.0025(5) 0.0021(4) -0.0030(4)
O4 0.0331(6) 0.0110(5) 0.0104(5) -0.0001(5) -0.0017(5) 0.0004(4)
C1 0.0216(8) 0.0100(7) 0.0203(8) 0.0003(6) 0.0057(6) 0.0015(6)
C2 0.0203(8) 0.0157(7) 0.0187(7) -0.0018(6) 0.0050(6) 0.0034(6)
C3 0.0206(7) 0.0095(7) 0.0181(8) -0.0006(5) -0.0007(6) -0.0005(6)
C4 0.0212(7) 0.0117(7) 0.0143(7) 0.0001(6) 0.0000(6) -0.0013(5)
C5 0.0139(7) 0.0109(7) 0.0154(7) 0.0012(6) -0.0008(6) -0.0002(5)
C6 0.0239(8) 0.0129(7) 0.0129(7) 0.0011(6) 0.0004(6) -0.0022(5)
C7 0.0248(8) 0.0121(7) 0.0125(7) -0.0001(7) -0.0012(6) 0.0014(5)
C8 0.0156(7) 0.0135(7) 0.0122(7) -0.0001(6) -0.0005(6) 0.0002(5)
C9 0.0111(7) 0.0120(7) 0.0142(7) 0.0002(5) -0.0012(6) 0.0005(5)
C10 0.0165(7) 0.0119(7) 0.0120(7) 0.0009(6) 0.0016(6) 0.0005(6)
C11 0.0145(7) 0.0114(7) 0.0124(7) -0.0001(6) 0.0004(6) 0.0013(5)
C12 0.0143(7) 0.0130(7) 0.0109(7) -0.0011(6) -0.0001(6) -0.0021(5)
C13 0.0136(6) 0.0110(7) 0.0156(7) -0.0003(6) 0.0011(6) 0.0015(5)
C14 0.0193(7) 0.0112(6) 0.0127(7) 0.0005(6) 0.0004(6) 0.0014(6)
C15 0.0245(8) 0.0087(7) 0.0139(7) -0.0007(6) -0.0013(6) -0.0016(5)
C16 0.0545(12) 0.0102(8) 0.0247(9) 0.0006(8) 0.0132(9) -0.0004(7)
C17 0.0255(8) 0.0122(7) 0.0277(9) 0.0021(7) -0.0027(7) -0.0010(7)
C18 0.0243(8) 0.0116(7) 0.0200(8) 0.0024(6) 0.0030(7) 0.0005(6)
C19 0.0273(9) 0.0148(8) 0.0208(8) -0.0025(7) -0.0050(7) -0.0025(6)
C20 0.0194(7) 0.0106(7) 0.0177(7) 0.0018(6) -0.0036(6) -0.0010(6)

loop_
_atom_type_symbol
_atom_type_description
_atom_type_scat_dispersion_real
_atom_type_scat_dispersion_imag
_atom_type_scat_source
C C 0.0181 0.0091 'International Tables Vol C Tables 4.2.6.8 and 6.1.1.4'
H H 0.0000 0.0000 'International Tables Vol C Tables 4.2.6.8 and 6.1.1.4'
O O 0.0492 0.0322 'International Tables Vol C Tables 4.2.6.8 and 6.1.1.4'

loop_
_geom_angle_atom_site_label_1
_geom_angle_atom_site_label_2
_geom_angle_atom_site_label_3
_geom_angle_site_symmetry_1
_geom_angle_site_symmetry_3
_geom_angle
_geom_angle_publ_flag
C6 O1 H1O1 . . 100.3(15) ?
C12 O3 H1O3 . . 118.0(16) ?
C11 O4 H1O4 . . 105.7(17) ?
C2 C1 C10 . . 114.96(12) ?
C2 C1 H1A . . 107.1(11) ?
C10 C1 H1A . . 109.4(11) ?
C2 C1 H1B . . 106.5(12) ?
C10 C1 H1B . . 109.7(12) ?
H1A C1 H1B . . 108.9(17) ?
C3 C2 C1 . . 111.83(12) ?
C3 C2 H2A . . 108.6(12) ?
C1 C2 H2A . . 112.2(12) ?
C3 C2 H2B . . 108.0(10) ?
C1 C2 H2B . . 109.8(11) ?
H2A C2 H2B . . 106.2(16) ?
C2 C3 C4 . . 110.96(12) ?
C2 C3 H3A . . 111.0(10) ?
C4 C3 H3A . . 109.4(10) ?
C2 C3 H3B . . 110.3(12) ?
C4 C3 H3B . . 110.9(12) ?
H3A C3 H3B . . 104.0(15) ?
C18 C4 C5 . . 110.26(13) ?
C18 C4 C3 . . 109.98(12) ?
C5 C4 C3 . . 110.64(12) ?
C18 C4 C19 . . 108.79(12) ?
C5 C4 C19 . . 110.20(12) ?
C3 C4 C19 . . 106.89(12) ?
C6 C5 C10 . . 119.96(12) ?
C6 C5 C4 . . 121.06(13) ?
C10 C5 C4 . . 118.74(12) ?
C5 C6 O1 . . 123.36(13) ?
C5 C6 C7 . . 124.01(13) ?
O1 C6 C7 . . 112.63(12) ?
O2 C7 C8 . . 124.20(12) ?
O2 C7 C6 . . 116.78(12) ?
C8 C7 C6 . . 119.02(12) ?
C14 C8 C9 . . 122.27(12) ?
C14 C8 C7 . . 118.58(12) ?
C9 C8 C7 . . 119.13(12) ?
C11 C9 C8 . . 115.85(12) ?
C11 C9 C10 . . 121.41(12) ?
C8 C9 C10 . . 122.62(12) ?
C5 C10 C9 . . 114.36(11) ?
C5 C10 C1 . . 110.97(12) ?
C9 C10 C1 . . 109.71(12) ?
C5 C10 C20 . . 106.47(12) ?
C9 C10 C20 . . 104.26(12) ?
C1 C10 C20 . . 110.82(11) ?
O4 C11 C9 . . 121.07(12) ?
O4 C11 C12 . . 117.42(12) ?
C9 C11 C12 . . 121.51(12) ?
O3 C12 C13 . . 125.22(12) ?
O3 C12 C11 . . 112.81(12) ?
C13 C12 C11 . . 121.96(12) ?
C14 C13 C12 . . 116.42(13) ?
C14 C13 C15 . . 122.60(13) ?
C12 C13 C15 . . 120.98(12) ?
C13 C14 C8 . . 121.92(13) ?
C13 C14 H14A . . 117.5(10) ?
C8 C14 H14A . . 120.6(10) ?
C16 C15 C13 . . 112.65(12) ?
C16 C15 C17 . . 111.12(14) ?
C13 C15 C17 . . 110.32(13) ?
C16 C15 H15A . . 107.5 ?
C13 C15 H15A . . 107.5 ?
C17 C15 H15A . . 107.5 ?
C15 C16 H16A . . 110.0(13) ?
C15 C16 H16B . . 109.6(12) ?
H16A C16 H16B . . 112.1(16) ?
C15 C16 H16C . . 109.2(13) ?
H16A C16 H16C . . 108.0(18) ?
H16B C16 H16C . . 107.9(17) ?
C15 C17 H17A . . 110.9(11) ?
C15 C17 H17B . . 109.4(12) ?
H17A C17 H17B . . 108.1(16) ?
C15 C17 H17C . . 110.6(10) ?
H17A C17 H17C . . 105.5(15) ?
H17B C17 H17C . . 112.2(16) ?
C4 C18 H18A . . 111.3(11) ?
C4 C18 H18B . . 110.8(10) ?
H18A C18 H18B . . 107.4(15) ?
C4 C18 H18C . . 107.5(11) ?
H18A C18 H18C . . 111.3(16) ?
H18B C18 H18C . . 108.5(16) ?
C4 C19 H19A . . 112.3(11) ?
C4 C19 H19B . . 113.0(12) ?
H19A C19 H19B . . 107.5(16) ?
C4 C19 H19C . . 108.5(10) ?
H19A C19 H19C . . 110.1(15) ?
H19B C19 H19C . . 105.1(14) ?
C10 C20 H20A . . 109.9(11) ?
C10 C20 H20B . . 110.9(11) ?
H20A C20 H20B . . 107.8(15) ?
C10 C20 H20C . . 108.6(11) ?
H20A C20 H20C . . 107.5(16) ?
H20B C20 H20C . . 112.0(16) ?

loop_
_geom_bond_atom_site_label_1
_geom_bond_atom_site_label_2
_geom_bond_site_symmetry_2
_geom_bond_distance
_geom_bond_publ_flag
O1 C6 . 1.3732(17) ?
O1 H1O1 . 0.87(3) ?
O2 C7 . 1.2465(18) ?
O3 C12 . 1.3669(16) ?
O3 H1O3 . 0.85(3) ?
O4 C11 . 1.3688(16) ?
O4 H1O4 . 0.81(3) ?
C1 C2 . 1.530(2) ?
C1 C10 . 1.558(2) ?
C1 H1A . 1.02(2) ?
C1 H1B . 0.94(2) ?
C2 C3 . 1.522(2) ?
C2 H2A . 1.00(2) ?
C2 H2B . 0.99(2) ?
C3 C4 . 1.543(2) ?
C3 H3A . 1.014(19) ?
C3 H3B . 0.96(2) ?
C4 C18 . 1.540(2) ?
C4 C5 . 1.5399(18) ?
C4 C19 . 1.548(2) ?
C5 C6 . 1.347(2) ?
C5 C10 . 1.5236(19) ?
C6 C7 . 1.4656(19) ?
C7 C8 . 1.455(2) ?
C8 C14 . 1.3978(19) ?
C8 C9 . 1.4016(19) ?
C9 C11 . 1.394(2) ?
C9 C10 . 1.5327(18) ?
C10 C20 . 1.561(2) ?
C11 C12 . 1.408(2) ?
C12 C13 . 1.3962(19) ?
C13 C14 . 1.381(2) ?
C13 C15 . 1.5228(17) ?
C14 H14A . 0.975(18) ?
C15 C16 . 1.520(2) ?
C15 C17 . 1.530(2) ?
C15 H15A . 0.9800 ?
C16 H16A . 1.04(2) ?
C16 H16B . 0.99(2) ?
C16 H16C . 0.96(2) ?
C17 H17A . 1.02(2) ?
C17 H17B . 0.98(2) ?
C17 H17C . 0.996(18) ?
C18 H18A . 0.98(2) ?
C18 H18B . 1.005(19) ?
C18 H18C . 0.97(2) ?
C19 H19A . 0.970(19) ?
C19 H19B . 1.00(2) ?
C19 H19C . 0.995(18) ?
C20 H20A . 0.97(2) ?
C20 H20B . 0.947(19) ?
C20 H20C . 1.00(2) ?

loop_
_geom_hbond_atom_site_label_D
_geom_hbond_atom_site_label_H
_geom_hbond_atom_site_label_A
_geom_hbond_site_symmetry_A
_geom_hbond_distance_DH
_geom_hbond_distance_HA
_geom_hbond_distance_DA
_geom_hbond_angle_DHA
_geom_hbond_publ_flag
O1 H1O1 O2 1_555 0.87(2) 1.93(2) 2.5607(14) 128(2) y
O3 H1O3 O2 2_565 0.85(3) 1.87(3) 2.6988(14) 167(2) y
O4 H1O4 O3 1_555 0.81(3) 2.04(3) 2.5690(14) 123(2) y
C14 H14A O3 2_564 0.975(17) 2.542(17) 3.4774(17) 160.8(14) y
C15 H15A O2 2_565 0.98 2.45 3.1933(17) 132 y
C18 H18B O1 1_555 1.005(18) 2.524(18) 3.1335(19) 118.7(13) y
C19 H19A O1 1_555 0.971(19) 2.273(19) 2.903(2) 121.7(14) y
C20 H20C O4 1_555 1.01(2) 2.403(19) 3.0779(18) 123.9(14) y

loop_
_geom_torsion_atom_site_label_1
_geom_torsion_atom_site_label_2
_geom_torsion_atom_site_label_3
_geom_torsion_atom_site_label_4
_geom_torsion_site_symmetry_1
_geom_torsion_site_symmetry_2
_geom_torsion_site_symmetry_3
_geom_torsion_site_symmetry_4
_geom_torsion
_geom_torsion_publ_flag
C10 C1 C2 C3 . . . . 28.97(17) ?
C1 C2 C3 C4 . . . . -64.94(16) ?
C2 C3 C4 C18 . . . . 163.23(12) ?
C2 C3 C4 C5 . . . . 41.17(16) ?
C2 C3 C4 C19 . . . . -78.83(15) ?
C18 C4 C5 C6 . . . . 67.99(19) ?
C3 C4 C5 C6 . . . . -170.13(14) ?
C19 C4 C5 C6 . . . . -52.1(2) ?
C18 C4 C5 C10 . . . . -106.46(15) ?
C3 C4 C5 C10 . . . . 15.42(19) ?
C19 C4 C5 C10 . . . . 133.43(14) ?
C10 C5 C6 O1 . . . . 171.82(14) ?
C4 C5 C6 O1 . . . . -2.6(2) ?
C10 C5 C6 C7 . . . . -9.0(2) ?
C4 C5 C6 C7 . . . . 176.61(15) ?
C5 C6 C7 O2 . . . . -177.13(14) ?
O1 C6 C7 O2 . . . . 2.1(2) ?
C5 C6 C7 C8 . . . . 2.2(3) ?
O1 C6 C7 C8 . . . . -178.55(12) ?
O2 C7 C8 C14 . . . . -0.8(2) ?
C6 C7 C8 C14 . . . . 179.89(14) ?
O2 C7 C8 C9 . . . . -179.14(16) ?
C6 C7 C8 C9 . . . . 1.6(2) ?
C14 C8 C9 C11 . . . . -0.4(2) ?
C7 C8 C9 C11 . . . . 177.83(14) ?
C14 C8 C9 C10 . . . . -176.45(13) ?
C7 C8 C9 C10 . . . . 1.8(2) ?
C6 C5 C10 C9 . . . . 11.3(2) ?
C4 C5 C10 C9 . . . . -174.14(12) ?
C6 C5 C10 C1 . . . . 136.09(15) ?
C4 C5 C10 C1 . . . . -49.39(18) ?
C6 C5 C10 C20 . . . . -103.23(16) ?
C4 C5 C10 C20 . . . . 71.28(16) ?
C11 C9 C10 C5 . . . . 176.24(12) ?
C8 C9 C10 C5 . . . . -7.9(2) ?
C11 C9 C10 C1 . . . . 50.82(18) ?
C8 C9 C10 C1 . . . . -133.35(13) ?
C11 C9 C10 C20 . . . . -67.90(16) ?
C8 C9 C10 C20 . . . . 107.93(15) ?
C2 C1 C10 C5 . . . . 25.05(17) ?
C2 C1 C10 C9 . . . . 152.39(13) ?
C2 C1 C10 C20 . . . . -93.02(15) ?
C8 C9 C11 O4 . . . . -177.74(13) ?
C10 C9 C11 O4 . . . . -1.6(2) ?
C8 C9 C11 C12 . . . . 2.6(2) ?
C10 C9 C11 C12 . . . . 178.69(13) ?
O4 C11 C12 O3 . . . . -2.3(2) ?
C9 C11 C12 O3 . . . . 177.35(13) ?
O4 C11 C12 C13 . . . . 176.60(12) ?
C9 C11 C12 C13 . . . . -3.7(2) ?
O3 C12 C13 C14 . . . . -178.86(14) ?
C11 C12 C13 C14 . . . . 2.3(2) ?
O3 C12 C13 C15 . . . . 1.1(2) ?
C11 C12 C13 C15 . . . . -177.71(13) ?
C12 C13 C14 C8 . . . . -0.1(2) ?
C15 C13 C14 C8 . . . . 179.93(14) ?
C9 C8 C14 C13 . . . . -0.8(2) ?
C7 C8 C14 C13 . . . . -179.08(14) ?
C14 C13 C15 C16 . . . . -25.5(2) ?
C12 C13 C15 C16 . . . . 154.57(15) ?
C14 C13 C15 C17 . . . . 99.31(17) ?
C12 C13 C15 C17 . . . . -80.62(18) ?

loop_
_cod_related_entry_id
_cod_related_entry_database
_cod_related_entry_code
1 ChemSpider 8910523
